data_7205052
loop_
_publ_author_name
'Yang, En-Cui'
'Feng, Yan'
'Liu, Zhong-Yi'
'Liu, Tian-Yu'
'Zhao, Xiao-Jun'

_publ_section_title
;
 Diverse mixed-ligand metal complexes with in situ generated
 5-(pyrazinyl)tetrazolate chelating-bridging ligand: in situ synthesis,
 crystal structures, magnetic and luminescent properties
;
_journal_issue 1
_journal_name_full CrystEngComm
_journal_page_first 230
_journal_paper_doi 10.1039/c000586j
_journal_volume 13
_journal_year 2011
_chemical_formula_sum 'C5 H5 Hg0.5 N6 O'
_chemical_formula_weight 265.45
_chemical_name_systematic
;
?
;
_space_group_IT_number 14
_symmetry_cell_setting monoclinic
_symmetry_space_group_name_Hall '-P 2ybc'
_symmetry_space_group_name_H-M 'P 1 21/c 1'
_atom_sites_solution_hydrogens geom
_atom_sites_solution_primary direct
_atom_sites_solution_secondary difmap
_audit_creation_method SHELXL-97
_cell_angle_alpha 90.00
_cell_angle_beta 106.662(7)
_cell_angle_gamma 90.00
_cell_formula_units_Z 4
_cell_length_a 5.5940(9)
_cell_length_b 12.643(2)
_cell_length_c 11.2431(16)
_cell_measurement_reflns_used 2753
_cell_measurement_temperature 296(2)
_cell_measurement_theta_max 27.97
_cell_measurement_theta_min 2.48
_cell_volume 761.8(2)
_computing_cell_refinement 'Bruker SMART'
_computing_data_collection 'Bruker SMART'
_computing_data_reduction 'Bruker SAINT'
_computing_molecular_graphics 'Bruker SHELXTL'
_computing_publication_material 'Bruker SHELXTL'
_computing_structure_refinement 'SHELXL-97 (Sheldrick, 1997)'
_computing_structure_solution 'SHELXS-97 (Sheldrick, 1990)'
_diffrn_ambient_temperature 296(2)
_diffrn_measured_fraction_theta_full 0.997
_diffrn_measured_fraction_theta_max 0.997
_diffrn_measurement_device_type 'CCD area detector'
_diffrn_measurement_method 'phi and omega scans'
_diffrn_radiation_monochromator graphite
_diffrn_radiation_source 'fine-focus sealed tube'
_diffrn_radiation_type MoK\a
_diffrn_radiation_wavelength 0.71073
_diffrn_reflns_av_R_equivalents 0.0340
_diffrn_reflns_av_sigmaI/netI 0.0312
_diffrn_reflns_limit_h_max 6
_diffrn_reflns_limit_h_min -6
_diffrn_reflns_limit_k_max 13
_diffrn_reflns_limit_k_min -15
_diffrn_reflns_limit_l_max 9
_diffrn_reflns_limit_l_min -13
_diffrn_reflns_number 3739
_diffrn_reflns_theta_full 25.01
_diffrn_reflns_theta_max 25.01
_diffrn_reflns_theta_min 2.48
_exptl_absorpt_coefficient_mu 10.140
_exptl_absorpt_correction_T_max 0.3115
_exptl_absorpt_correction_T_min 0.2363
_exptl_absorpt_correction_type multi-scan
_exptl_absorpt_process_details sadabs
_exptl_crystal_colour colourless
_exptl_crystal_density_diffrn 2.314
_exptl_crystal_density_meas ?
_exptl_crystal_density_method 'not measured'
_exptl_crystal_description block
_exptl_crystal_F_000 500
_exptl_crystal_size_max 0.20
_exptl_crystal_size_mid 0.18
_exptl_crystal_size_min 0.15
_refine_diff_density_max 0.712
_refine_diff_density_min -1.999
_refine_diff_density_rms 0.208
_refine_ls_extinction_method none
_refine_ls_goodness_of_fit_ref 1.052
_refine_ls_hydrogen_treatment constr
_refine_ls_matrix_type full
_refine_ls_number_parameters 115
_refine_ls_number_reflns 1333
_refine_ls_number_restraints 0
_refine_ls_restrained_S_all 1.052
_refine_ls_R_factor_all 0.0389
_refine_ls_R_factor_gt 0.0326
_refine_ls_shift/su_max 0.000
_refine_ls_shift/su_mean 0.000
_refine_ls_structure_factor_coef Fsqd
_refine_ls_weighting_details 'calc w=1/[\s^2^(Fo^2^)+(0.0608P)^2^+0.5408P] where P=(Fo^2^+2Fc^2^)/3'
_refine_ls_weighting_scheme calc
_refine_ls_wR_factor_gt 0.0870
_refine_ls_wR_factor_ref 0.0931
_reflns_number_gt 1053
_reflns_number_total 1333
_reflns_threshold_expression >2sigma(I)
_cod_data_source_file C000586J.TXT
_cod_data_source_block 90812b
_cod_depositor_comments
;
The following automatic conversions were performed:
'_symmetry_cell_setting' value 'Monoclinic' changed to 'monoclinic'
according to '/home/saulius/struct/CIF-dictionaries/cif_core.dic'
dictionary named 'cif_core.dic' version 2.4.1 from 2010-06-29.

Automatic conversion script
Id: cif_fix_enum 1555 2011-01-17 13:19:09Z saulius 

The following automatic conversions were performed:

'_exptl_crystal_density_meas' value 'none' was changed to '?' - the
value is perceived as not measured.

Automatic conversion script
Id: cif_fix_values 3008 2015-01-20 13:52:24Z robertas 
;
_cod_original_sg_symbol_H-M P21/c
_cod_original_formula_sum 'C5 H5 Hg0.50 N6 O'
_cod_database_code 7205052

loop_
_symmetry_equiv_pos_as_xyz
'x, y, z'
'-x, y+1/2, -z+1/2'
'-x, -y, -z'
'x, -y-1/2, z-1/2'

loop_
_atom_site_label
_atom_site_type_symbol
_atom_site_fract_x
_atom_site_fract_y
_atom_site_fract_z
_atom_site_U_iso_or_equiv
_atom_site_adp_type
_atom_site_occupancy
_atom_site_symmetry_multiplicity
_atom_site_calc_flag
_atom_site_refinement_flags
_atom_site_disorder_assembly
_atom_site_disorder_group
Hg1 Hg 0.5000 0.5000 0.5000 0.04199(18) Uani 1 2 d S . .
O1 O 0.1779(8) 0.5721(4) 0.3097(4) 0.0861(16) Uani 1 1 d . . .
H1A H 0.2139 0.6140 0.2582 0.129 Uiso 1 1 d R . .
H1B H 0.0375 0.5410 0.2862 0.129 Uiso 1 1 d R . .
N1 N 0.6356(8) 0.4016(3) 0.3858(4) 0.0403(10) Uani 1 1 d . . .
N2 N 0.7834(9) 0.4263(4) 0.3142(4) 0.0542(12) Uani 1 1 d . . .
N3 N 0.8257(9) 0.3403(4) 0.2612(4) 0.0555(12) Uani 1 1 d . . .
N4 N 0.7123(8) 0.2578(3) 0.2983(4) 0.0423(10) Uani 1 1 d . . .
N5 N 0.3336(7) 0.2997(3) 0.5075(4) 0.0356(9) Uani 1 1 d . . .
N6 N 0.2531(9) 0.0823(3) 0.4786(5) 0.0574(13) Uani 1 1 d . . .
C1 C 0.5954(9) 0.2981(3) 0.3747(4) 0.0317(10) Uani 1 1 d . . .
C2 C 0.4396(8) 0.2410(3) 0.4375(4) 0.0308(10) Uani 1 1 d . . .
C3 C 0.1882(10) 0.2472(4) 0.5625(5) 0.0466(13) Uani 1 1 d . . .
H3 H 0.1115 0.2844 0.6128 0.056 Uiso 1 1 calc R . .
C4 C 0.1475(10) 0.1413(4) 0.5479(6) 0.0527(14) Uani 1 1 d . . .
H4 H 0.0422 0.1090 0.5876 0.063 Uiso 1 1 calc R . .
C5 C 0.4010(10) 0.1333(4) 0.4237(6) 0.0487(14) Uani 1 1 d . . .
H5 H 0.4802 0.0954 0.3749 0.058 Uiso 1 1 calc R . .

loop_
_atom_site_aniso_label
_atom_site_aniso_U_11
_atom_site_aniso_U_22
_atom_site_aniso_U_33
_atom_site_aniso_U_23
_atom_site_aniso_U_13
_atom_site_aniso_U_12
Hg1 0.0604(3) 0.0285(3) 0.0414(3) -0.00190(10) 0.02141(18) 0.00408(10)
O1 0.073(3) 0.078(3) 0.084(4) 0.042(3) -0.014(3) -0.025(3)
N1 0.057(3) 0.031(2) 0.040(2) 0.0018(18) 0.026(2) -0.0012(18)
N2 0.073(3) 0.046(2) 0.056(3) 0.008(2) 0.038(3) -0.003(2)
N3 0.072(3) 0.058(3) 0.049(3) -0.003(2) 0.038(3) -0.004(3)
N4 0.054(2) 0.042(2) 0.037(2) -0.008(2) 0.023(2) 0.000(2)
N5 0.040(2) 0.037(2) 0.031(2) -0.0051(18) 0.0116(19) 0.0001(17)
N6 0.064(3) 0.043(3) 0.076(4) 0.000(3) 0.039(3) -0.008(2)
C1 0.040(3) 0.030(2) 0.026(2) -0.0021(19) 0.011(2) 0.001(2)
C2 0.034(2) 0.032(2) 0.027(3) -0.004(2) 0.0082(19) -0.001(2)
C3 0.047(3) 0.059(3) 0.039(3) -0.006(3) 0.021(2) -0.005(3)
C4 0.050(3) 0.056(3) 0.061(4) 0.004(3) 0.029(3) -0.008(3)
C5 0.056(3) 0.034(3) 0.067(4) -0.009(3) 0.034(3) -0.006(2)

loop_
_atom_type_symbol
_atom_type_description
_atom_type_scat_dispersion_real
_atom_type_scat_dispersion_imag
_atom_type_scat_source
C C 0.0033 0.0016 'International Tables Vol C Tables 4.2.6.8 and 6.1.1.4'
H H 0.0000 0.0000 'International Tables Vol C Tables 4.2.6.8 and 6.1.1.4'
N N 0.0061 0.0033 'International Tables Vol C Tables 4.2.6.8 and 6.1.1.4'
O O 0.0106 0.0060 'International Tables Vol C Tables 4.2.6.8 and 6.1.1.4'
Hg Hg -2.3894 9.2266 'International Tables Vol C Tables 4.2.6.8 and 6.1.1.4'

loop_
_geom_angle_atom_site_label_1
_geom_angle_atom_site_label_2
_geom_angle_atom_site_label_3
_geom_angle
_geom_angle_site_symmetry_1
_geom_angle_site_symmetry_3
_geom_angle_publ_flag
N1 Hg1 N1 179.999(1) 3_666 . ?
N1 Hg1 O1 89.49(17) 3_666 3_666 ?
N1 Hg1 O1 90.51(17) . 3_666 ?
N1 Hg1 O1 90.51(17) 3_666 . ?
N1 Hg1 O1 89.49(17) . . ?
O1 Hg1 O1 180.000(1) 3_666 . ?
Hg1 O1 H1A 123.2 . . ?
Hg1 O1 H1B 117.7 . . ?
H1A O1 H1B 117.0 . . ?
C1 N1 N2 106.8(4) . . ?
C1 N1 Hg1 124.4(3) . . ?
N2 N1 Hg1 128.7(3) . . ?
N3 N2 N1 107.8(4) . . ?
N2 N3 N4 110.0(4) . . ?
C1 N4 N3 105.6(4) . . ?
C3 N5 C2 115.5(4) . . ?
C5 N6 C4 116.0(5) . . ?
N4 C1 N1 109.8(4) . . ?
N4 C1 C2 126.8(4) . . ?
N1 C1 C2 123.4(4) . . ?
N5 C2 C5 122.1(4) . . ?
N5 C2 C1 115.9(4) . . ?
C5 C2 C1 122.0(4) . . ?
N5 C3 C4 122.6(5) . . ?
N5 C3 H3 118.7 . . ?
C4 C3 H3 118.7 . . ?
N6 C4 C3 122.3(5) . . ?
N6 C4 H4 118.8 . . ?
C3 C4 H4 118.8 . . ?
N6 C5 C2 121.5(5) . . ?
N6 C5 H5 119.2 . . ?
C2 C5 H5 119.2 . . ?

loop_
_geom_bond_atom_site_label_1
_geom_bond_atom_site_label_2
_geom_bond_distance
_geom_bond_site_symmetry_2
_geom_bond_publ_flag
Hg1 N1 2.080(4) 3_666 ?
Hg1 N1 2.080(4) . ?
Hg1 O1 2.539(4) 3_666 ?
Hg1 O1 2.539(4) . ?
O1 H1A 0.8502 . ?
O1 H1B 0.8500 . ?
N1 C1 1.328(6) . ?
N1 N2 1.346(5) . ?
N2 N3 1.295(6) . ?
N3 N4 1.347(6) . ?
N4 C1 1.321(5) . ?
N5 C3 1.330(6) . ?
N5 C2 1.338(5) . ?
N6 C5 1.332(6) . ?
N6 C4 1.333(7) . ?
C1 C2 1.460(6) . ?
C2 C5 1.381(7) . ?
C3 C4 1.360(7) . ?
C3 H3 0.9300 . ?
C4 H4 0.9300 . ?
C5 H5 0.9300 . ?

loop_
_geom_torsion_atom_site_label_1
_geom_torsion_atom_site_label_2
_geom_torsion_atom_site_label_3
_geom_torsion_atom_site_label_4
_geom_torsion
_geom_torsion_site_symmetry_1
_geom_torsion_site_symmetry_2
_geom_torsion_site_symmetry_3
_geom_torsion_site_symmetry_4
_geom_torsion_publ_flag
N1 Hg1 N1 C1 -16(8) 3_666 . . . ?
O1 Hg1 N1 C1 74.5(4) 3_666 . . . ?
O1 Hg1 N1 C1 -105.5(4) . . . . ?
N1 Hg1 N1 N2 167(8) 3_666 . . . ?
O1 Hg1 N1 N2 -102.8(4) 3_666 . . . ?
O1 Hg1 N1 N2 77.2(4) . . . . ?
C1 N1 N2 N3 0.9(6) . . . . ?
Hg1 N1 N2 N3 178.6(4) . . . . ?
N1 N2 N3 N4 -1.3(6) . . . . ?
N2 N3 N4 C1 1.1(6) . . . . ?
N3 N4 C1 N1 -0.5(6) . . . . ?
N3 N4 C1 C2 178.3(5) . . . . ?
N2 N1 C1 N4 -0.3(6) . . . . ?
Hg1 N1 C1 N4 -178.1(3) . . . . ?
N2 N1 C1 C2 -179.1(4) . . . . ?
Hg1 N1 C1 C2 3.1(7) . . . . ?
C3 N5 C2 C5 -0.2(7) . . . . ?
C3 N5 C2 C1 178.8(4) . . . . ?
N4 C1 C2 N5 -177.9(5) . . . . ?
N1 C1 C2 N5 0.8(7) . . . . ?
N4 C1 C2 C5 1.2(8) . . . . ?
N1 C1 C2 C5 179.8(5) . . . . ?
C2 N5 C3 C4 -0.6(8) . . . . ?
C5 N6 C4 C3 -0.3(9) . . . . ?
N5 C3 C4 N6 0.9(9) . . . . ?
C4 N6 C5 C2 -0.6(8) . . . . ?
N5 C2 C5 N6 0.8(9) . . . . ?
C1 C2 C5 N6 -178.2(5) . . . . ?
